data_4116535
loop_
_publ_author_name
'Seiya Kobatake'
'Motoki Yamada'
'Taro Yamada'
'Masahiro Irie'

_publ_contact_author
;
    Prof. Masahiro Irie
    Department of Chemistry and Biochemistry
    Graduate School of Engineering
    Kyushu University
    6-10-1 Hakozaki, Higashi-ku
    Fukuoka  812-8581, Japan
;
_publ_contact_author_email irie@cstf.kyushu-u.ac.jp
_publ_contact_author_fax +81-92-642-3568
_publ_contact_author_phone +81-92-642-3556
_publ_section_title
;
 Photochromism of
 1,2-Bis(2-methyl-6-nitro-1-benzothiophen-3-yl)perfluorocyclopentene in a
 Single-Crystalline Phase: Dichroism of the Closed-Ring Form Isomer
;
_journal_name_full 'Journal of the American Chemical Society'
_journal_page_first 8450
_journal_page_last 8456
_journal_paper_doi 10.1021/ja991013j
_journal_volume 121
_journal_year 1999
_chemical_formula_sum 'C26 H18 F6 N2 O5 S2'
_chemical_formula_weight 616.54
_chemical_name_common
;
1,2-bis(2-methyl-6-nitro-1-benzothiophen-3-yl)perfluorocyclopentene
(2a-b)
;
_chemical_name_systematic
;
3-(3,3,4,4,5,5-hexafluoro-2-(2-methyl-6-nitrobenzo[b]thiophen-3-
yl)cyclopent-1-enyl)-2-methyl-6-nitrobenzo[b]thiophene
;
_space_group_IT_number 14
_symmetry_cell_setting monoclinic
_symmetry_space_group_name_Hall '-P 2yn'
_symmetry_space_group_name_H-M 'P 1 21/n 1'
_atom_sites_solution_hydrogens geom
_atom_sites_solution_primary direct
_atom_sites_solution_secondary difmap
_audit_creation_method SHELXL-97
_cell_angle_alpha 90.00
_cell_angle_beta 104.358(2)
_cell_angle_gamma 90.00
_cell_formula_units_Z 4
_cell_length_a 11.3537(14)
_cell_length_b 15.0288(18)
_cell_length_c 15.6424(18)
_cell_measurement_reflns_used 6626
_cell_measurement_temperature 103(2)
_cell_measurement_theta_max 27.55
_cell_measurement_theta_min 1.91
_cell_volume 2585.7(5)
_computing_cell_refinement 'Bruker SMART'
_computing_data_collection 'Bruker SMART'
_computing_data_reduction 'Bruker SHELXTL'
_computing_molecular_graphics 'Bruker SHELXTL'
_computing_publication_material 'Bruker SHELXTL'
_computing_structure_refinement 'SHELXL-97 (Sheldrick, 1997)'
_computing_structure_solution 'SHELXS-97 (Sheldrick, 1990)'
_diffrn_ambient_temperature 103(2)
_diffrn_measured_fraction_theta_full 0.941
_diffrn_measured_fraction_theta_max 0.941
_diffrn_measurement_device_type 'CCD area detector'
_diffrn_measurement_method 'omega scans'
_diffrn_radiation_monochromator graphite
_diffrn_radiation_source 'sealed tube'
_diffrn_radiation_type MoK\a
_diffrn_radiation_wavelength 0.71073
_diffrn_reflns_av_R_equivalents 0.0000
_diffrn_reflns_av_sigmaI/netI 0.0444
_diffrn_reflns_limit_h_max 13
_diffrn_reflns_limit_h_min -14
_diffrn_reflns_limit_k_max 19
_diffrn_reflns_limit_k_min 0
_diffrn_reflns_limit_l_max 20
_diffrn_reflns_limit_l_min 0
_diffrn_reflns_number 5612
_diffrn_reflns_theta_full 27.55
_diffrn_reflns_theta_max 27.55
_diffrn_reflns_theta_min 1.91
_diffrn_standards_decay_% -0.2
_exptl_absorpt_coefficient_mu 0.292
_exptl_absorpt_correction_type none
_exptl_crystal_colour 'pale yellow'
_exptl_crystal_density_diffrn 1.584
_exptl_crystal_description prism
_exptl_crystal_F_000 1256
_exptl_crystal_size_max 0.7
_exptl_crystal_size_mid 0.5
_exptl_crystal_size_min 0.4
_refine_diff_density_max 0.913
_refine_diff_density_min -0.739
_refine_diff_density_rms 0.141
_refine_ls_extinction_method none
_refine_ls_goodness_of_fit_ref 1.154
_refine_ls_hydrogen_treatment mixed
_refine_ls_matrix_type full
_refine_ls_number_parameters 370
_refine_ls_number_reflns 5612
_refine_ls_number_restraints 0
_refine_ls_restrained_S_all 1.154
_refine_ls_R_factor_all 0.1014
_refine_ls_R_factor_gt 0.0852
_refine_ls_shift/su_max 0.000
_refine_ls_shift/su_mean 0.000
_refine_ls_structure_factor_coef Fsqd
_refine_ls_weighting_details 'calc w=1/[\s^2^(Fo^2^)+(0.1083P)^2^+11.8892P] where P=(Fo^2^+2Fc^2^)/3'
_refine_ls_weighting_scheme calc
_refine_ls_wR_factor_gt 0.2403
_refine_ls_wR_factor_ref 0.2498
_reflns_number_gt 4487
_reflns_number_total 5612
_reflns_threshold_expression >2sigma(I)
_cod_data_source_file ja991013j_1.cif
_cod_data_source_block nitro2
_cod_database_code 4116535

loop_
_symmetry_equiv_pos_as_xyz
'x, y, z'
'-x+1/2, y+1/2, -z+1/2'
'-x, -y, -z'
'x-1/2, -y-1/2, z-1/2'

loop_
_atom_site_label
_atom_site_type_symbol
_atom_site_fract_x
_atom_site_fract_y
_atom_site_fract_z
_atom_site_U_iso_or_equiv
_atom_site_adp_type
_atom_site_occupancy
_atom_site_symmetry_multiplicity
_atom_site_calc_flag
_atom_site_refinement_flags
S1 S 0.82761(10) 0.15899(8) 0.11664(8) 0.0226(3) Uani 1 1 d .
S2 S 1.19337(10) 0.13194(8) 0.50132(8) 0.0214(3) Uani 1 1 d .
F1 F 1.0470(3) 0.47295(19) 0.1777(2) 0.0351(7) Uani 1 1 d .
F2 F 0.8687(3) 0.4610(2) 0.2039(2) 0.0407(8) Uani 1 1 d .
F3 F 1.0921(4) 0.5764(2) 0.3100(2) 0.0526(11) Uani 1 1 d .
F4 F 0.9412(4) 0.5253(3) 0.3577(2) 0.0540(11) Uani 1 1 d .
F5 F 1.0973(3) 0.4411(2) 0.46964(19) 0.0323(7) Uani 1 1 d .
F6 F 1.2378(3) 0.46110(19) 0.3995(2) 0.0347(8) Uani 1 1 d .
C1 C 0.8564(4) 0.2442(3) 0.1939(3) 0.0213(9) Uani 1 1 d .
C2 C 0.9710(4) 0.2786(3) 0.2053(3) 0.0200(9) Uani 1 1 d .
C3 C 1.0374(4) 0.2388(3) 0.1478(3) 0.0195(9) Uani 1 1 d .
C4 C 0.9699(4) 0.1706(3) 0.0953(3) 0.0199(9) Uani 1 1 d .
C5 C 1.0181(4) 0.3518(3) 0.2663(3) 0.0180(9) Uani 1 1 d .
C6 C 0.9894(4) 0.4471(3) 0.2406(3) 0.0234(10) Uani 1 1 d .
C7 C 1.0352(5) 0.5026(3) 0.3244(3) 0.0263(11) Uani 1 1 d .
C8 C 1.1195(4) 0.4374(3) 0.3894(3) 0.0214(9) Uani 1 1 d .
C9 C 1.0938(4) 0.3466(3) 0.3477(3) 0.0181(9) Uani 1 1 d .
C10 C 1.0992(4) 0.2176(3) 0.4497(3) 0.0209(9) Uani 1 1 d .
C11 C 1.1501(4) 0.2668(3) 0.3953(3) 0.0188(9) Uani 1 1 d .
C12 C 1.2714(4) 0.2375(3) 0.3950(3) 0.0180(9) Uani 1 1 d .
C13 C 1.3068(4) 0.1637(3) 0.4515(3) 0.0175(9) Uani 1 1 d .
C14 C 0.7598(5) 0.2693(4) 0.2386(4) 0.0306(11) Uani 1 1 d .
H14A H 0.7891 0.3180 0.2802 0.046 Uiso 1 1 calc R
H14B H 0.7396 0.2178 0.2707 0.046 Uiso 1 1 calc R
H14C H 0.6872 0.2887 0.1945 0.046 Uiso 1 1 calc R
C15 C 0.9787(5) 0.2295(4) 0.4707(4) 0.0309(11) Uani 1 1 d .
H15A H 0.9359 0.2799 0.4370 0.046 Uiso 1 1 calc R
H15B H 0.9910 0.2409 0.5339 0.046 Uiso 1 1 calc R
H15C H 0.9301 0.1753 0.4547 0.046 Uiso 1 1 calc R
C16 C 1.1548(4) 0.2586(3) 0.1379(3) 0.0200(9) Uani 1 1 d .
H16A H 1.2023 0.3035 0.1733 0.024 Uiso 1 1 calc R
C17 C 1.2005(4) 0.2129(3) 0.0770(3) 0.0222(10) Uani 1 1 d .
H17A H 1.2795 0.2258 0.0701 0.027 Uiso 1 1 calc R
C18 C 1.1291(4) 0.1469(3) 0.0251(3) 0.0212(9) Uani 1 1 d .
C19 C 1.0134(4) 0.1246(3) 0.0331(3) 0.0197(9) Uani 1 1 d .
H19A H 0.9665 0.0797 -0.0026 0.024 Uiso 1 1 calc R
C20 C 1.3532(4) 0.2707(3) 0.3487(3) 0.0189(9) Uani 1 1 d .
H20A H 1.3304 0.3198 0.3098 0.023 Uiso 1 1 calc R
C21 C 1.4668(4) 0.2325(3) 0.3595(3) 0.0205(9) Uani 1 1 d .
H21A H 1.5218 0.2539 0.3273 0.025 Uiso 1 1 calc R
C22 C 1.4990(4) 0.1615(3) 0.4188(3) 0.0198(9) Uani 1 1 d .
C23 C 1.4230(4) 0.1255(3) 0.4656(3) 0.0179(9) Uani 1 1 d .
H23A H 1.4477 0.0773 0.5054 0.021 Uiso 1 1 calc R
N1 N 1.1739(4) 0.1028(3) -0.0433(3) 0.0247(9) Uani 1 1 d .
N2 N 1.6220(4) 0.1237(3) 0.4336(3) 0.0234(9) Uani 1 1 d .
O1 O 1.2778(4) 0.1176(3) -0.0481(3) 0.0364(9) Uani 1 1 d .
O2 O 1.1035(3) 0.0524(2) -0.0950(3) 0.0323(8) Uani 1 1 d .
O3 O 1.6891(3) 0.1533(3) 0.3899(3) 0.0402(10) Uani 1 1 d .
O4 O 1.6529(3) 0.0652(2) 0.4891(3) 0.0285(8) Uani 1 1 d .
O5 O 1.4361(5) 0.3757(3) 0.1787(3) 0.0498(12) Uani 1 1 d .
C24 C 1.4554(5) 0.4548(4) 0.1912(3) 0.0310(11) Uani 1 1 d .
C25 C 1.3699(5) 0.5139(4) 0.2248(4) 0.0355(12) Uani 1 1 d .
H25A H 1.2988 0.4794 0.2301 0.053 Uiso 1 1 calc R
H25B H 1.3435 0.5632 0.1834 0.053 Uiso 1 1 calc R
H25C H 1.4115 0.5377 0.2827 0.053 Uiso 1 1 calc R
C26 C 1.5698(6) 0.4978(4) 0.1794(4) 0.0404(14) Uani 1 1 d .
H26A H 1.6186 0.4536 0.1574 0.061 Uiso 1 1 calc R
H26B H 1.6166 0.5212 0.2361 0.061 Uiso 1 1 calc R
H26C H 1.5487 0.5466 0.1368 0.061 Uiso 1 1 calc R

loop_
_atom_site_aniso_label
_atom_site_aniso_U_11
_atom_site_aniso_U_22
_atom_site_aniso_U_33
_atom_site_aniso_U_23
_atom_site_aniso_U_13
_atom_site_aniso_U_12
S1 0.0172(5) 0.0195(6) 0.0274(6) -0.0003(4) -0.0013(4) -0.0055(4)
S2 0.0155(5) 0.0201(6) 0.0270(6) 0.0056(4) 0.0024(4) 0.0024(4)
F1 0.054(2) 0.0218(15) 0.0290(16) 0.0051(12) 0.0092(14) 0.0008(14)
F2 0.0219(15) 0.0281(16) 0.059(2) 0.0028(15) -0.0143(14) 0.0074(13)
F3 0.074(3) 0.0241(16) 0.043(2) 0.0063(14) -0.0174(18) -0.0211(17)
F4 0.051(2) 0.068(3) 0.0406(19) -0.0014(18) 0.0058(17) 0.042(2)
F5 0.0431(18) 0.0265(15) 0.0232(15) -0.0036(12) 0.0007(13) 0.0077(13)
F6 0.0189(14) 0.0231(15) 0.056(2) -0.0142(14) -0.0019(13) -0.0028(11)
C1 0.020(2) 0.020(2) 0.020(2) 0.0045(17) -0.0039(17) -0.0033(17)
C2 0.017(2) 0.014(2) 0.024(2) 0.0018(17) -0.0026(17) 0.0013(16)
C3 0.019(2) 0.015(2) 0.020(2) 0.0010(16) -0.0040(17) 0.0032(16)
C4 0.016(2) 0.015(2) 0.024(2) 0.0040(17) -0.0031(17) -0.0025(16)
C5 0.0128(19) 0.016(2) 0.023(2) 0.0015(17) 0.0002(17) 0.0005(16)
C6 0.017(2) 0.018(2) 0.029(2) 0.0022(18) -0.0043(18) 0.0027(17)
C7 0.029(3) 0.016(2) 0.029(3) -0.0005(19) -0.001(2) 0.0072(19)
C8 0.015(2) 0.020(2) 0.026(2) -0.0023(18) -0.0011(17) 0.0034(17)
C9 0.0126(19) 0.016(2) 0.023(2) -0.0016(17) 0.0006(17) 0.0008(16)
C10 0.016(2) 0.022(2) 0.023(2) -0.0021(18) 0.0000(17) 0.0024(17)
C11 0.016(2) 0.016(2) 0.021(2) -0.0009(17) -0.0020(17) 0.0014(16)
C12 0.017(2) 0.0143(19) 0.020(2) -0.0037(16) 0.0014(17) -0.0015(16)
C13 0.016(2) 0.0134(19) 0.021(2) -0.0011(16) 0.0004(17) -0.0023(16)
C14 0.023(2) 0.033(3) 0.037(3) -0.004(2) 0.009(2) -0.005(2)
C15 0.020(2) 0.034(3) 0.040(3) 0.008(2) 0.008(2) 0.008(2)
C16 0.016(2) 0.014(2) 0.024(2) 0.0032(17) -0.0052(17) -0.0027(16)
C17 0.016(2) 0.017(2) 0.030(2) 0.0027(18) -0.0026(18) -0.0011(17)
C18 0.023(2) 0.013(2) 0.024(2) 0.0038(17) 0.0012(18) -0.0002(17)
C19 0.018(2) 0.0107(19) 0.026(2) 0.0001(17) -0.0030(17) -0.0032(16)
C20 0.018(2) 0.015(2) 0.020(2) 0.0012(16) -0.0024(17) -0.0014(16)
C21 0.016(2) 0.019(2) 0.025(2) -0.0029(17) 0.0021(17) -0.0049(17)
C22 0.017(2) 0.015(2) 0.025(2) -0.0048(17) 0.0001(17) 0.0007(16)
C23 0.016(2) 0.0109(19) 0.024(2) -0.0031(16) 0.0000(17) 0.0004(16)
N1 0.027(2) 0.0128(18) 0.034(2) 0.0034(16) 0.0064(18) -0.0004(15)
N2 0.0179(19) 0.0164(18) 0.033(2) -0.0024(16) 0.0006(16) -0.0006(15)
O1 0.029(2) 0.033(2) 0.052(2) -0.0069(18) 0.0186(18) -0.0082(16)
O2 0.033(2) 0.0253(18) 0.038(2) -0.0096(15) 0.0060(16) -0.0053(15)
O3 0.0181(18) 0.046(2) 0.059(3) 0.019(2) 0.0148(18) 0.0034(16)
O4 0.0173(16) 0.0203(17) 0.045(2) 0.0051(15) 0.0025(15) 0.0038(13)
O5 0.061(3) 0.029(2) 0.056(3) -0.004(2) 0.007(2) -0.007(2)
C24 0.033(3) 0.029(3) 0.027(3) 0.000(2) 0.002(2) 0.001(2)
C25 0.026(3) 0.041(3) 0.038(3) 0.000(2) 0.004(2) 0.005(2)
C26 0.035(3) 0.037(3) 0.051(4) 0.002(3) 0.012(3) 0.003(2)

loop_
_atom_type_symbol
_atom_type_description
_atom_type_scat_dispersion_real
_atom_type_scat_dispersion_imag
_atom_type_scat_source
C C 0.0033 0.0016 'International Tables Vol C Tables 4.2.6.8 and 6.1.1.4'
H H 0.0000 0.0000 'International Tables Vol C Tables 4.2.6.8 and 6.1.1.4'
N N 0.0061 0.0033 'International Tables Vol C Tables 4.2.6.8 and 6.1.1.4'
O O 0.0106 0.0060 'International Tables Vol C Tables 4.2.6.8 and 6.1.1.4'
F F 0.0171 0.0103 'International Tables Vol C Tables 4.2.6.8 and 6.1.1.4'
S S 0.1246 0.1234 'International Tables Vol C Tables 4.2.6.8 and 6.1.1.4'

loop_
_geom_angle_atom_site_label_1
_geom_angle_atom_site_label_2
_geom_angle_atom_site_label_3
_geom_angle
C1 S1 C4 92.1(2)
C13 S2 C10 91.6(2)
C2 C1 C14 129.1(4)
C2 C1 S1 112.1(4)
C14 C1 S1 118.8(4)
C1 C2 C3 113.0(4)
C1 C2 C5 123.2(4)
C3 C2 C5 123.7(4)
C16 C3 C4 118.8(4)
C16 C3 C2 129.5(4)
C4 C3 C2 111.8(4)
C19 C4 C3 122.3(4)
C19 C4 S1 126.7(3)
C3 C4 S1 110.9(4)
C9 C5 C2 127.8(4)
C9 C5 C6 110.7(4)
C2 C5 C6 121.4(4)
F2 C6 F1 105.3(4)
F2 C6 C5 112.8(4)
F1 C6 C5 110.7(4)
F2 C6 C7 111.6(4)
F1 C6 C7 109.9(4)
C5 C6 C7 106.6(4)
F3 C7 F4 108.6(4)
F3 C7 C6 112.7(4)
F4 C7 C6 109.7(4)
F3 C7 C8 112.8(4)
F4 C7 C8 109.0(4)
C6 C7 C8 103.9(4)
F5 C8 F6 106.9(4)
F5 C8 C9 112.4(4)
F6 C8 C9 111.5(4)
F5 C8 C7 111.0(4)
F6 C8 C7 109.9(4)
C9 C8 C7 105.3(4)
C5 C9 C11 128.3(4)
C5 C9 C8 111.4(4)
C11 C9 C8 120.3(4)
C11 C10 C15 128.8(4)
C11 C10 S2 112.7(3)
C15 C10 S2 118.5(4)
C10 C11 C12 112.9(4)
C10 C11 C9 124.1(4)
C12 C11 C9 122.8(4)
C20 C12 C13 118.7(4)
C20 C12 C11 130.2(4)
C13 C12 C11 111.1(4)
C23 C13 C12 122.0(4)
C23 C13 S2 126.3(3)
C12 C13 S2 111.7(3)
C17 C16 C3 119.9(4)
C16 C17 C18 119.3(4)
C19 C18 C17 122.7(4)
C19 C18 N1 117.9(4)
C17 C18 N1 119.3(4)
C4 C19 C18 117.0(4)
C21 C20 C12 120.4(4)
C20 C21 C22 118.5(4)
C23 C22 C21 124.0(4)
C23 C22 N2 117.4(4)
C21 C22 N2 118.6(4)
C22 C23 C13 116.4(4)
O1 N1 O2 123.0(4)
O1 N1 C18 118.9(4)
O2 N1 C18 118.0(4)
O4 N2 O3 123.2(4)
O4 N2 C22 118.8(4)
O3 N2 C22 118.0(4)
O5 C24 C26 121.7(5)
O5 C24 C25 121.9(5)
C26 C24 C25 116.2(5)

loop_
_geom_bond_atom_site_label_1
_geom_bond_atom_site_label_2
_geom_bond_distance
S1 C1 1.736(5)
S1 C4 1.737(5)
S2 C13 1.730(5)
S2 C10 1.739(5)
F1 C6 1.366(6)
F2 C6 1.364(5)
F3 C7 1.331(6)
F4 C7 1.343(6)
F5 C8 1.341(6)
F6 C8 1.360(5)
C1 C2 1.370(6)
C1 C14 1.488(7)
C2 C3 1.440(7)
C2 C5 1.469(6)
C3 C16 1.411(6)
C3 C4 1.414(6)
C4 C19 1.380(7)
C5 C9 1.349(6)
C5 C6 1.501(6)
C6 C7 1.531(7)
C7 C8 1.558(6)
C8 C9 1.510(6)
C9 C11 1.472(6)
C10 C11 1.359(7)
C10 C15 1.495(6)
C11 C12 1.447(6)
C12 C20 1.403(6)
C12 C13 1.413(6)
C13 C23 1.405(6)
C16 C17 1.377(7)
C17 C18 1.405(6)
C18 C19 1.391(6)
C18 N1 1.453(6)
C20 C21 1.384(6)
C21 C22 1.402(6)
C22 C23 1.373(7)
C22 N2 1.472(6)
N1 O1 1.220(6)
N1 O2 1.244(5)
N2 O4 1.224(5)
N2 O3 1.225(6)
O5 C24 1.216(7)
C24 C26 1.503(8)
C24 C25 1.503(8)

loop_
_geom_torsion_atom_site_label_1
_geom_torsion_atom_site_label_2
_geom_torsion_atom_site_label_3
_geom_torsion_atom_site_label_4
_geom_torsion
C4 S1 C1 C2 -1.8(4)
C4 S1 C1 C14 179.0(4)
C14 C1 C2 C3 -178.2(5)
S1 C1 C2 C3 2.7(5)
C14 C1 C2 C5 -1.4(8)
S1 C1 C2 C5 179.5(3)
C1 C2 C3 C16 177.4(4)
C5 C2 C3 C16 0.7(7)
C1 C2 C3 C4 -2.4(5)
C5 C2 C3 C4 -179.2(4)
C16 C3 C4 C19 -1.9(7)
C2 C3 C4 C19 178.0(4)
C16 C3 C4 S1 -178.8(3)
C2 C3 C4 S1 1.0(5)
C1 S1 C4 C19 -176.4(4)
C1 S1 C4 C3 0.4(3)
C1 C2 C5 C9 101.0(6)
C3 C2 C5 C9 -82.6(6)
C1 C2 C5 C6 -82.2(6)
C3 C2 C5 C6 94.2(5)
C9 C5 C6 F2 -134.7(4)
C2 C5 C6 F2 48.0(6)
C9 C5 C6 F1 107.6(5)
C2 C5 C6 F1 -69.7(5)
C9 C5 C6 C7 -11.9(5)
C2 C5 C6 C7 170.8(4)
F2 C6 C7 F3 -99.3(5)
F1 C6 C7 F3 17.1(6)
C5 C6 C7 F3 137.1(4)
F2 C6 C7 F4 21.8(6)
F1 C6 C7 F4 138.3(4)
C5 C6 C7 F4 -101.7(4)
F2 C6 C7 C8 138.2(4)
F1 C6 C7 C8 -105.4(4)
C5 C6 C7 C8 14.7(5)
F3 C7 C8 F5 103.2(5)
F4 C7 C8 F5 -17.5(6)
C6 C7 C8 F5 -134.4(4)
F3 C7 C8 F6 -14.8(6)
F4 C7 C8 F6 -135.5(4)
C6 C7 C8 F6 107.6(4)
F3 C7 C8 C9 -135.0(4)
F4 C7 C8 C9 104.3(4)
C6 C7 C8 C9 -12.6(5)
C2 C5 C9 C11 1.3(8)
C6 C5 C9 C11 -175.8(4)
C2 C5 C9 C8 -179.4(4)
C6 C5 C9 C8 3.5(5)
F5 C8 C9 C5 127.0(4)
F6 C8 C9 C5 -113.1(4)
C7 C8 C9 C5 6.0(5)
F5 C8 C9 C11 -53.6(5)
F6 C8 C9 C11 66.3(6)
C7 C8 C9 C11 -174.6(4)
C13 S2 C10 C11 1.5(4)
C13 S2 C10 C15 -177.2(4)
C15 C10 C11 C12 177.1(5)
S2 C10 C11 C12 -1.4(5)
C15 C10 C11 C9 2.5(8)
S2 C10 C11 C9 -176.0(3)
C5 C9 C11 C10 -90.4(6)
C8 C9 C11 C10 90.3(6)
C5 C9 C11 C12 95.5(6)
C8 C9 C11 C12 -83.8(6)
C10 C11 C12 C20 -179.6(4)
C9 C11 C12 C20 -4.9(7)
C10 C11 C12 C13 0.5(5)
C9 C11 C12 C13 175.2(4)
C20 C12 C13 C23 3.0(6)
C11 C12 C13 C23 -177.1(4)
C20 C12 C13 S2 -179.3(3)
C11 C12 C13 S2 0.6(5)
C10 S2 C13 C23 176.4(4)
C10 S2 C13 C12 -1.2(3)
C4 C3 C16 C17 1.1(6)
C2 C3 C16 C17 -178.7(4)
C3 C16 C17 C18 0.1(7)
C16 C17 C18 C19 -0.8(7)
C16 C17 C18 N1 175.9(4)
C3 C4 C19 C18 1.3(6)
S1 C4 C19 C18 177.7(3)
C17 C18 C19 C4 0.0(7)
N1 C18 C19 C4 -176.7(4)
C13 C12 C20 C21 -0.9(6)
C11 C12 C20 C21 179.2(4)
C12 C20 C21 C22 -1.5(7)
C20 C21 C22 C23 2.0(7)
C20 C21 C22 N2 -177.1(4)
C21 C22 C23 C13 0.0(7)
N2 C22 C23 C13 179.0(4)
C12 C13 C23 C22 -2.5(6)
S2 C13 C23 C22 -179.9(3)
C19 C18 N1 O1 -175.8(4)
C17 C18 N1 O1 7.4(6)
C19 C18 N1 O2 5.1(6)
C17 C18 N1 O2 -171.7(4)
C23 C22 N2 O4 -3.3(6)
C21 C22 N2 O4 175.8(4)
C23 C22 N2 O3 177.5(4)
C21 C22 N2 O3 -3.4(6)
